data_4317174
loop_
_publ_author_name
'Christopher J. Whiteoak'
'Rafael Torres Martin de Rosales'
'Andrew J. P. White'
'George J. P. Britovsek'

_publ_section_title
;
 Iron(II) Complexes with Tetradentate Bis(aminophenolate) Ligands:
 Synthesis and Characterization, Solution Behavior, and Reactivity with O2
;
_journal_name_full 'Inorganic Chemistry'
_journal_page_first 11106
_journal_page_last 11117
_journal_paper_doi 10.1021/ic1016998
_journal_volume 49
_journal_year 2010
_chemical_formula_moiety 'C36 H40 Cl4 Fe2 N4 O5'
_chemical_formula_sum 'C36 H40 Cl4 Fe2 N4 O5'
_chemical_formula_weight 862.22
_chemical_name_systematic
; 
 ? 
;
_space_group_IT_number 2
_symmetry_cell_setting triclinic
_symmetry_space_group_name_Hall '-P 1'
_symmetry_space_group_name_H-M 'P -1'
_atom_sites_solution_hydrogens geom
_atom_sites_solution_primary direct
_atom_sites_solution_secondary difmap
_audit_creation_method SHELXL-97
_cell_angle_alpha 103.865(6)
_cell_angle_beta 93.513(7)
_cell_angle_gamma 115.405(7)
_cell_formula_units_Z 1
_cell_length_a 9.5427(8)
_cell_length_b 9.5864(5)
_cell_length_c 11.8820(9)
_cell_measurement_reflns_used 2001
_cell_measurement_temperature 173(2)
_cell_measurement_theta_max 62.7573
_cell_measurement_theta_min 3.8955
_cell_volume 936.41(14)
_computing_cell_refinement 'CrysAlis RED, Oxford Diffraction Ltd'
_computing_data_collection 'CrysAlis CCD, Oxford Diffraction Ltd'
_computing_data_reduction 'CrysAlis RED, Oxford Diffraction Ltd'
_computing_molecular_graphics 'Bruker SHELXTL'
_computing_publication_material 'Bruker SHELXTL'
_computing_structure_refinement 'SHELXL-97 (Sheldrick, 1997)'
_computing_structure_solution 'SHELXS-97 (Sheldrick, 1990)'
_diffrn_ambient_temperature 173(2)
_diffrn_detector_area_resol_mean 8.2556
_diffrn_measured_fraction_theta_full 0.981
_diffrn_measured_fraction_theta_max 0.949
_diffrn_measurement_device_type 'OD Xcalibur PX Ultra'
_diffrn_measurement_method 'phi and omega scans'
_diffrn_radiation_monochromator graphite
_diffrn_radiation_source 'Enhance Ultra (Cu) X-ray Source'
_diffrn_radiation_type CuK\a
_diffrn_radiation_wavelength 1.54184
_diffrn_reflns_av_R_equivalents 0.0367
_diffrn_reflns_av_sigmaI/netI 0.0597
_diffrn_reflns_limit_h_max 11
_diffrn_reflns_limit_h_min -10
_diffrn_reflns_limit_k_max 11
_diffrn_reflns_limit_k_min -9
_diffrn_reflns_limit_l_max 13
_diffrn_reflns_limit_l_min -13
_diffrn_reflns_number 5010
_diffrn_reflns_theta_full 60.00
_diffrn_reflns_theta_max 63.02
_diffrn_reflns_theta_min 3.90
_diffrn_standards_number 0
_exptl_absorpt_coefficient_mu 9.230
_exptl_absorpt_correction_T_max 1.00000
_exptl_absorpt_correction_T_min 0.78045
_exptl_absorpt_correction_type multi-scan
_exptl_absorpt_process_details
; 
CrysAlis RED, Oxford Diffraction Ltd., 
Version 1.171.32.5 (release 08-05-2007 CrysAlis171 .NET) 
(compiled May  8 2007,13:10:02) 
Empirical absorption correction using spherical harmonics, 
implemented in SCALE3 ABSPACK scaling algorithm. 
;
_exptl_crystal_colour Red
_exptl_crystal_density_diffrn 1.529
_exptl_crystal_density_method 'not measured'
_exptl_crystal_description blocks
_exptl_crystal_F_000 444
_exptl_crystal_size_max 0.07
_exptl_crystal_size_mid 0.04
_exptl_crystal_size_min 0.01
_refine_diff_density_max 0.496
_refine_diff_density_min -0.268
_refine_diff_density_rms 0.067
_refine_ls_extinction_method none
_refine_ls_goodness_of_fit_ref 0.986
_refine_ls_hydrogen_treatment constr
_refine_ls_matrix_type full
_refine_ls_number_parameters 291
_refine_ls_number_reflns 2861
_refine_ls_number_restraints 429
_refine_ls_restrained_S_all 1.012
_refine_ls_R_factor_all 0.0796
_refine_ls_R_factor_gt 0.0530
_refine_ls_shift/su_max 0.000
_refine_ls_shift/su_mean 0.000
_refine_ls_structure_factor_coef Fsqd
_refine_ls_weighting_details 'calc w=1/[\s^2^(Fo^2^)+(0.0886P)^2^+0.0000P] where P=(Fo^2^+2Fc^2^)/3'
_refine_ls_weighting_scheme calc
_refine_ls_wR_factor_gt 0.1306
_refine_ls_wR_factor_ref 0.1401
_reflns_number_gt 1985
_reflns_number_total 2861
_reflns_threshold_expression >2sigma(I)
_cod_data_source_file ic1016998_si_001_3.cif
_cod_data_source_block '[{Fe(SalanCl)}2(mu-O)]'
_cod_depositor_comments
;
The following automatic conversions were performed:

'_symmetry_cell_setting' value 'Triclinic' changed to 'triclinic'
according to the built-in table from CIF Core dictionary named
'cif_core.dic' version 2.4.1 from 2010-06-29.

Automatic conversion script
Id: cif_fix_values 1646 2011-03-28 12:23:43Z adriana 
;
_cod_database_code 4317174

loop_
_symmetry_equiv_pos_as_xyz
'x, y, z'
'-x, -y, -z'

loop_
_atom_site_label
_atom_site_type_symbol
_atom_site_fract_x
_atom_site_fract_y
_atom_site_fract_z
_atom_site_U_iso_or_equiv
_atom_site_adp_type
_atom_site_occupancy
_atom_site_symmetry_multiplicity
_atom_site_calc_flag
_atom_site_refinement_flags
_atom_site_disorder_assembly
_atom_site_disorder_group
Fe Fe 0.33160(9) 0.52336(8) 0.45617(6) 0.0388(3) Uani 1 1 d D . .
O O 0.5000 0.5000 0.5000 0.0499(12) Uani 1 2 d S . .
Cl1 Cl -0.1093(11) 0.2105(10) 0.8936(7) 0.078(2) Uani 0.627(5) 1 d PDU A 1
Cl2 Cl 0.6525(6) 0.9638(6) 0.0372(4) 0.0942(17) Uani 0.627(5) 1 d PDU A 1
O1 O 0.2391(10) 0.5874(11) 0.5903(7) 0.045(2) Uani 0.627(5) 1 d PDU A 1
C1 C 0.1609(8) 0.5037(7) 0.6622(5) 0.038(2) Uani 0.627(5) 1 d PGDU A 1
C2 C 0.2018(8) 0.5690(7) 0.7842(5) 0.032(2) Uani 0.627(5) 1 d PGDU A 1
H2A H 0.2867 0.6743 0.8186 0.039 Uiso 0.627(5) 1 calc PR A 1
C3 C 0.1185(9) 0.4802(8) 0.8559(4) 0.035(2) Uani 0.627(5) 1 d PGDU A 1
H3A H 0.1465 0.5248 0.9393 0.042 Uiso 0.627(5) 1 calc PR A 1
C4 C -0.0057(8) 0.3261(7) 0.8056(5) 0.046(3) Uani 0.627(5) 1 d PGDU A 1
C5 C -0.0467(7) 0.2608(6) 0.6835(5) 0.037(2) Uani 0.627(5) 1 d PGDU A 1
H5A H -0.1316 0.1555 0.6491 0.044 Uiso 0.627(5) 1 calc PR A 1
C6 C 0.0367(7) 0.3496(7) 0.6119(4) 0.032(2) Uani 0.627(5) 1 d PGDU A 1
C7 C -0.0085(10) 0.2797(13) 0.4787(6) 0.043(3) Uani 0.627(5) 1 d PDU A 1
H7A H -0.0925 0.1667 0.4587 0.052 Uiso 0.627(5) 1 calc PR A 1
H7B H -0.0525 0.3419 0.4468 0.052 Uiso 0.627(5) 1 calc PR A 1
N8 N 0.1252(9) 0.2817(8) 0.4207(6) 0.040(2) Uani 0.627(5) 1 d PDU A 1
C9 C 0.0633(9) 0.2110(11) 0.2931(6) 0.061(3) Uani 0.627(5) 1 d PDU A 1
H9A H -0.0026 0.0930 0.2762 0.073 Uiso 0.627(5) 1 calc PR A 1
H9B H -0.0060 0.2564 0.2705 0.073 Uiso 0.627(5) 1 calc PR A 1
C10 C 0.1830(11) 0.2382(9) 0.2201(7) 0.052(3) Uani 0.627(5) 1 d PDU A 1
H10A H 0.1332 0.2123 0.1373 0.063 Uiso 0.627(5) 1 calc PR A 1
H10B H 0.2305 0.1650 0.2228 0.063 Uiso 0.627(5) 1 calc PR A 1
N11 N 0.3097(11) 0.4091(8) 0.2604(7) 0.049(4) Uani 0.627(5) 1 d PDU A 1
C12 C 0.2672(8) 0.4980(8) 0.1877(6) 0.044(2) Uani 0.627(5) 1 d PDU A 1
H12A H 0.1646 0.4943 0.2018 0.053 Uiso 0.627(5) 1 calc PR A 1
H12B H 0.2542 0.4426 0.1031 0.053 Uiso 0.627(5) 1 calc PR A 1
C13 C 0.3895(5) 0.6719(4) 0.2151(4) 0.042(2) Uani 0.627(5) 1 d PGDU A 1
C14 C 0.4575(6) 0.7305(5) 0.1254(3) 0.051(2) Uani 0.627(5) 1 d PGDU A 1
H14A H 0.4286 0.6602 0.0472 0.061 Uiso 0.627(5) 1 calc PR A 1
C15 C 0.5676(6) 0.8917(6) 0.1501(4) 0.050(2) Uani 0.627(5) 1 d PGDU A 1
C16 C 0.6099(7) 0.9945(4) 0.2645(5) 0.053(4) Uani 0.627(5) 1 d PGDU A 1
H16A H 0.6852 1.1047 0.2814 0.064 Uiso 0.627(5) 1 calc PR A 1
C17 C 0.5419(7) 0.9359(5) 0.3543(3) 0.060(5) Uani 0.627(5) 1 d PGDU A 1
H17A H 0.5707 1.0061 0.4325 0.072 Uiso 0.627(5) 1 calc PR A 1
C18 C 0.4317(6) 0.7746(6) 0.3296(3) 0.0351(18) Uani 0.627(5) 1 d PGDU A 1
O18 O 0.3633(8) 0.7149(7) 0.4149(5) 0.0426(17) Uani 0.627(5) 1 d PDU A 1
C19 C 0.1847(12) 0.1811(12) 0.4650(9) 0.054(2) Uani 0.627(5) 1 d PDU A 1
H19A H 0.0979 0.0723 0.4511 0.081 Uiso 0.627(5) 1 calc PR A 1
H19B H 0.2272 0.2303 0.5498 0.081 Uiso 0.627(5) 1 calc PR A 1
H19C H 0.2682 0.1744 0.4234 0.081 Uiso 0.627(5) 1 calc PR A 1
C20 C 0.4592(9) 0.4080(10) 0.2304(7) 0.055(2) Uani 0.627(5) 1 d PDU A 1
H20A H 0.4435 0.3574 0.1455 0.083 Uiso 0.627(5) 1 calc PR A 1
H20B H 0.4881 0.3466 0.2741 0.083 Uiso 0.627(5) 1 calc PR A 1
H20C H 0.5439 0.5193 0.2520 0.083 Uiso 0.627(5) 1 calc PR A 1
Cl1' Cl -0.0830(17) 0.2105(11) 0.9012(8) 0.062(3) Uani 0.373(5) 1 d PDU A 2
Cl2' Cl 0.7373(9) 0.9646(11) 0.0616(6) 0.084(2) Uani 0.373(5) 1 d PDU A 2
O1' O 0.2731(16) 0.5885(16) 0.6025(10) 0.019(3) Uiso 0.373(5) 1 d PDU A 2
C1' C 0.1913(14) 0.5020(15) 0.6702(10) 0.033(4) Uiso 0.373(5) 1 d PGDU A 2
C2' C 0.2309(16) 0.5668(15) 0.7923(10) 0.065(6) Uiso 0.373(5) 1 d PGDU A 2
H2'A H 0.3156 0.6721 0.8271 0.078 Uiso 0.373(5) 1 calc PR A 2
C3' C 0.1465(17) 0.4775(17) 0.8633(9) 0.068(6) Uiso 0.373(5) 1 d PGDU A 2
H3'A H 0.1735 0.5218 0.9467 0.082 Uiso 0.373(5) 1 calc PR A 2
C4' C 0.0225(15) 0.3235(15) 0.8123(10) 0.049(5) Uiso 0.373(5) 1 d PGDU A 2
C5' C -0.0171(13) 0.2587(14) 0.6902(11) 0.075(6) Uiso 0.373(5) 1 d PGDU A 2
H5'A H -0.1018 0.1534 0.6553 0.090 Uiso 0.373(5) 1 calc PR A 2
C6' C 0.0673(13) 0.3480(15) 0.6192(9) 0.065(6) Uiso 0.373(5) 1 d PGDU A 2
C7' C 0.024(2) 0.277(3) 0.4836(11) 0.070(6) Uiso 0.373(5) 1 d PDU A 2
H7'A H -0.0672 0.1673 0.4617 0.084 Uiso 0.373(5) 1 calc PR A 2
H7'B H -0.0078 0.3456 0.4489 0.084 Uiso 0.373(5) 1 calc PR A 2
N8' N 0.1589(15) 0.2677(15) 0.4366(10) 0.035(4) Uiso 0.373(5) 1 d PDU A 2
C9' C 0.1208(17) 0.1723(16) 0.3138(10) 0.059(5) Uiso 0.373(5) 1 d PDU A 2
H9'A H 0.1074 0.0630 0.3103 0.071 Uiso 0.373(5) 1 calc PR A 2
H9'B H 0.0187 0.1603 0.2771 0.071 Uiso 0.373(5) 1 calc PR A 2
C10' C 0.2388(17) 0.2412(15) 0.2457(12) 0.049(5) Uiso 0.373(5) 1 d PDU A 2
H10C H 0.1948 0.1820 0.1610 0.059 Uiso 0.373(5) 1 calc PR A 2
H10D H 0.3311 0.2247 0.2675 0.059 Uiso 0.373(5) 1 calc PR A 2
N11' N 0.2924(15) 0.4129(14) 0.2617(11) 0.046(6) Uiso 0.373(5) 1 d PDU A 2
C12' C 0.4505(12) 0.4911(12) 0.2361(11) 0.054(4) Uiso 0.373(5) 1 d PDU A 2
H12C H 0.4505 0.4356 0.1543 0.065 Uiso 0.373(5) 1 calc PR A 2
H12D H 0.5249 0.4786 0.2898 0.065 Uiso 0.373(5) 1 calc PR A 2
C13' C 0.5097(8) 0.6717(8) 0.2496(6) 0.049(3) Uiso 0.373(5) 1 d PGDU A 2
C14' C 0.5860(8) 0.7295(9) 0.1624(6) 0.061(4) Uiso 0.373(5) 1 d PGDU A 2
H14B H 0.6000 0.6582 0.0985 0.073 Uiso 0.373(5) 1 calc PR A 2
C15' C 0.6419(8) 0.8916(10) 0.1687(7) 0.057(5) Uiso 0.373(5) 1 d PGDU A 2
C16' C 0.6215(10) 0.9958(8) 0.2622(8) 0.061(7) Uiso 0.373(5) 1 d PGDU A 2
H16B H 0.6597 1.1066 0.2665 0.074 Uiso 0.373(5) 1 calc PR A 2
C17' C 0.5452(11) 0.9380(9) 0.3494(7) 0.046(6) Uiso 0.373(5) 1 d PGDU A 2
H17B H 0.5312 1.0092 0.4133 0.055 Uiso 0.373(5) 1 calc PR A 2
C18' C 0.4892(8) 0.7759(10) 0.3431(6) 0.040(4) Uiso 0.373(5) 1 d PGDU A 2
O18' O 0.4162(10) 0.7263(13) 0.4295(9) 0.034(3) Uiso 0.373(5) 1 d PDU A 2
C19' C 0.224(2) 0.195(3) 0.5090(14) 0.053(5) Uiso 0.373(5) 1 d PDU A 2
H19D H 0.1453 0.0836 0.4998 0.080 Uiso 0.373(5) 1 calc PR A 2
H19E H 0.2509 0.2583 0.5922 0.080 Uiso 0.373(5) 1 calc PR A 2
H19F H 0.3195 0.1945 0.4828 0.080 Uiso 0.373(5) 1 calc PR A 2
C20' C 0.1780(16) 0.4465(19) 0.2014(15) 0.066(5) Uiso 0.373(5) 1 d PDU A 2
H20D H 0.1610 0.3974 0.1161 0.099 Uiso 0.373(5) 1 calc PR A 2
H20E H 0.2184 0.5636 0.2185 0.099 Uiso 0.373(5) 1 calc PR A 2
H20F H 0.0779 0.4011 0.2290 0.099 Uiso 0.373(5) 1 calc PR A 2

loop_
_atom_site_aniso_label
_atom_site_aniso_U_11
_atom_site_aniso_U_22
_atom_site_aniso_U_33
_atom_site_aniso_U_23
_atom_site_aniso_U_13
_atom_site_aniso_U_12
Fe 0.0514(5) 0.0352(4) 0.0334(4) 0.0103(3) 0.0150(3) 0.0220(4)
O 0.063(3) 0.049(3) 0.036(3) 0.009(2) 0.015(2) 0.025(3)
Cl1 0.100(3) 0.076(4) 0.086(4) 0.039(3) 0.046(2) 0.053(3)
Cl2 0.140(4) 0.0624(19) 0.053(2) 0.0207(17) 0.050(3) 0.016(3)
O1 0.055(6) 0.051(4) 0.043(4) 0.017(3) 0.015(4) 0.034(4)
C1 0.050(5) 0.041(5) 0.044(5) 0.020(4) 0.017(4) 0.034(4)
C2 0.045(5) 0.029(4) 0.030(4) 0.006(3) 0.013(3) 0.024(4)
C3 0.047(5) 0.039(5) 0.030(4) 0.012(3) 0.017(3) 0.028(4)
C4 0.070(6) 0.050(5) 0.051(5) 0.026(4) 0.037(4) 0.047(5)
C5 0.046(5) 0.034(4) 0.042(5) 0.013(3) 0.021(4) 0.026(4)
C6 0.035(4) 0.041(5) 0.034(4) 0.014(3) 0.013(3) 0.029(4)
C7 0.028(4) 0.051(5) 0.055(5) 0.012(4) 0.017(4) 0.023(4)
N8 0.049(5) 0.043(4) 0.034(4) 0.008(3) 0.013(3) 0.028(4)
C9 0.049(5) 0.049(5) 0.045(5) -0.007(4) 0.009(4) -0.002(5)
C10 0.071(7) 0.043(5) 0.040(5) 0.004(4) 0.011(5) 0.027(5)
N11 0.069(6) 0.030(4) 0.040(5) 0.011(3) 0.010(3) 0.014(4)
C12 0.044(5) 0.051(5) 0.036(4) 0.015(4) 0.004(4) 0.019(4)
C13 0.054(5) 0.045(5) 0.034(4) 0.017(4) 0.014(4) 0.025(4)
C14 0.074(6) 0.046(5) 0.027(4) 0.005(3) 0.016(4) 0.023(4)
C15 0.057(6) 0.044(5) 0.043(5) 0.017(4) 0.022(4) 0.016(4)
C16 0.079(7) 0.037(5) 0.036(5) 0.015(4) 0.028(4) 0.014(4)
C17 0.097(9) 0.035(5) 0.040(6) 0.001(4) 0.026(5) 0.027(5)
C18 0.044(5) 0.041(5) 0.032(4) 0.015(3) 0.015(3) 0.027(4)
O18 0.057(5) 0.043(3) 0.037(3) 0.017(3) 0.020(3) 0.027(4)
C19 0.061(7) 0.038(5) 0.071(8) 0.023(6) 0.021(6) 0.025(5)
C20 0.084(6) 0.057(6) 0.035(4) 0.012(4) 0.020(4) 0.041(5)
Cl1' 0.109(6) 0.032(4) 0.033(3) 0.016(3) 0.046(3) 0.012(3)
Cl2' 0.122(6) 0.060(3) 0.046(3) 0.015(3) 0.043(4) 0.016(4)

loop_
_atom_type_symbol
_atom_type_description
_atom_type_scat_dispersion_real
_atom_type_scat_dispersion_imag
_atom_type_scat_source
C C 0.0181 0.0091 'International Tables Vol C Tables 4.2.6.8 and 6.1.1.4'
H H 0.0000 0.0000 'International Tables Vol C Tables 4.2.6.8 and 6.1.1.4'
N N 0.0311 0.0180 'International Tables Vol C Tables 4.2.6.8 and 6.1.1.4'
O O 0.0492 0.0322 'International Tables Vol C Tables 4.2.6.8 and 6.1.1.4'
Cl Cl 0.3639 0.7018 'International Tables Vol C Tables 4.2.6.8 and 6.1.1.4'
Fe Fe -1.1336 3.1974 'International Tables Vol C Tables 4.2.6.8 and 6.1.1.4'

loop_
_geom_angle_atom_site_label_1
_geom_angle_atom_site_label_2
_geom_angle_atom_site_label_3
_geom_angle
_geom_angle_site_symmetry_1
_geom_angle_site_symmetry_3
_geom_angle_publ_flag
O Fe O18' 104.3(3) . . ?
O Fe O1' 102.9(4) . . ?
O18' Fe O1' 96.4(5) . . ?
O Fe O18 118.6(2) . . ?
O Fe O1 112.8(3) . . ?
O18 Fe O1 89.9(3) . . ?
O Fe N8 105.9(2) . . ?
O18 Fe N8 133.4(3) . . ?
O1 Fe N8 84.7(3) . . ?
O Fe N11' 99.1(4) . . ?
O18' Fe N11' 87.9(4) . . ?
O1' Fe N11' 155.8(6) . . ?
O Fe N8' 94.6(4) . . ?
O18' Fe N8' 158.5(5) . . ?
O1' Fe N8' 89.1(5) . . ?
N11' Fe N8' 79.0(4) . . ?
O Fe N11 94.5(3) . . ?
O18 Fe N11 86.0(3) . . ?
O1 Fe N11 150.7(4) . . ?
N8 Fe N11 77.3(2) . . ?
Fe O Fe 180.0 . 2_666 ?
C1 O1 Fe 130.4(5) . . ?
O1 C1 C2 121.3(4) . . ?
O1 C1 C6 118.7(4) . . ?
C2 C1 C6 120.0 . . ?
C3 C2 C1 120.0 . . ?
C2 C3 C4 120.0 . . ?
C5 C4 C3 120.0 . . ?
C5 C4 Cl1 119.1(4) . . ?
C3 C4 Cl1 120.9(4) . . ?
C4 C5 C6 120.0 . . ?
C5 C6 C1 120.0 . . ?
C5 C6 C7 120.2(4) . . ?
C1 C6 C7 119.8(4) . . ?
N8 C7 C6 113.6(5) . . ?
C9 N8 C7 107.2(6) . . ?
C9 N8 C19 110.2(7) . . ?
C7 N8 C19 108.2(6) . . ?
C9 N8 Fe 109.8(4) . . ?
C7 N8 Fe 115.4(5) . . ?
C19 N8 Fe 106.1(6) . . ?
C10 C9 N8 114.7(7) . . ?
C9 C10 N11 111.6(6) . . ?
C10 N11 C20 107.3(7) . . ?
C10 N11 C12 107.0(7) . . ?
C20 N11 C12 107.3(6) . . ?
C10 N11 Fe 111.2(5) . . ?
C20 N11 Fe 112.7(5) . . ?
C12 N11 Fe 111.1(5) . . ?
N11 C12 C13 112.9(5) . . ?
C14 C13 C18 120.0 . . ?
C14 C13 C12 119.9(4) . . ?
C18 C13 C12 120.0(4) . . ?
C15 C14 C13 120.0 . . ?
C14 C15 C16 120.0 . . ?
C14 C15 Cl2 119.6(3) . . ?
C16 C15 Cl2 120.3(3) . . ?
C15 C16 C17 120.0 . . ?
C16 C17 C18 120.0 . . ?
O18 C18 C17 121.2(4) . . ?
O18 C18 C13 118.8(4) . . ?
C17 C18 C13 120.0 . . ?
C18 O18 Fe 131.4(4) . . ?
C1' O1' Fe 130.8(8) . . ?
O1' C1' C2' 119.6(7) . . ?
O1' C1' C6' 120.4(7) . . ?
C2' C1' C6' 120.0 . . ?
C1' C2' C3' 120.0 . . ?
C4' C3' C2' 120.0 . . ?
C3' C4' C5' 120.0 . . ?
C3' C4' Cl1' 120.1(6) . . ?
C5' C4' Cl1' 119.9(6) . . ?
C6' C5' C4' 120.0 . . ?
C5' C6' C1' 120.0 . . ?
C5' C6' C7' 120.2(7) . . ?
C1' C6' C7' 119.8(7) . . ?
N8' C7' C6' 109.9(8) . . ?
C9' N8' C7' 114.0(10) . . ?
C9' N8' C19' 108.6(10) . . ?
C7' N8' C19' 108.0(10) . . ?
C9' N8' Fe 109.6(8) . . ?
C7' N8' Fe 105.2(11) . . ?
C19' N8' Fe 111.3(11) . . ?
C10' C9' N8' 113.9(10) . . ?
C9' C10' N11' 114.4(10) . . ?
C10' N11' C20' 113.3(10) . . ?
C10' N11' C12' 112.0(10) . . ?
C20' N11' C12' 113.4(9) . . ?
C10' N11' Fe 105.0(8) . . ?
C20' N11' Fe 109.8(10) . . ?
C12' N11' Fe 102.3(8) . . ?
N11' C12' C13' 113.5(8) . . ?
C14' C13' C18' 120.0 . . ?
C14' C13' C12' 116.9(5) . . ?
C18' C13' C12' 123.1(5) . . ?
C13' C14' C15' 120.0 . . ?
C16' C15' C14' 120.0 . . ?
C16' C15' Cl2' 119.6(5) . . ?
C14' C15' Cl2' 120.4(5) . . ?
C15' C16' C17' 120.0 . . ?
C18' C17' C16' 120.0 . . ?
O18' C18' C17' 117.6(6) . . ?
O18' C18' C13' 122.4(6) . . ?
C17' C18' C13' 120.0 . . ?
C18' O18' Fe 130.8(8) . . ?

loop_
_geom_bond_atom_site_label_1
_geom_bond_atom_site_label_2
_geom_bond_distance
_geom_bond_site_symmetry_2
_geom_bond_publ_flag
Fe O 1.7793(8) . ?
Fe O18' 1.875(10) . ?
Fe O1' 1.904(10) . ?
Fe O18 1.918(5) . ?
Fe O1 1.966(6) . ?
Fe N8 2.222(7) . ?
Fe N11' 2.232(13) . ?
Fe N8' 2.234(12) . ?
Fe N11 2.275(8) . ?
O Fe 1.7793(8) 2_666 ?
Cl1 C4 1.744(6) . ?
Cl2 C15 1.741(4) . ?
O1 C1 1.350(6) . ?
C1 C2 1.3900 . ?
C1 C6 1.3900 . ?
C2 C3 1.3900 . ?
C3 C4 1.3900 . ?
C4 C5 1.3900 . ?
C5 C6 1.3900 . ?
C6 C7 1.516(7) . ?
C7 N8 1.482(8) . ?
N8 C9 1.471(8) . ?
N8 C19 1.485(9) . ?
C9 C10 1.448(9) . ?
C10 N11 1.493(8) . ?
N11 C20 1.495(10) . ?
N11 C12 1.498(9) . ?
C12 C13 1.507(7) . ?
C13 C14 1.3900 . ?
C13 C18 1.3900 . ?
C14 C15 1.3900 . ?
C15 C16 1.3900 . ?
C16 C17 1.3900 . ?
C17 C18 1.3900 . ?
C18 O18 1.349(5) . ?
Cl1' C4' 1.745(8) . ?
Cl2' C15' 1.721(7) . ?
O1' C1' 1.335(9) . ?
C1' C2' 1.3900 . ?
C1' C6' 1.3900 . ?
C2' C3' 1.3900 . ?
C3' C4' 1.3900 . ?
C4' C5' 1.3900 . ?
C5' C6' 1.3900 . ?
C6' C7' 1.544(10) . ?
C7' N8' 1.466(12) . ?
N8' C9' 1.452(11) . ?
N8' C19' 1.488(12) . ?
C9' C10' 1.445(14) . ?
C10' N11' 1.456(12) . ?
N11' C20' 1.458(13) . ?
N11' C12' 1.458(11) . ?
C12' C13' 1.535(9) . ?
C13' C14' 1.3900 . ?
C13' C18' 1.3900 . ?
C14' C15' 1.3900 . ?
C15' C16' 1.3900 . ?
C16' C17' 1.3900 . ?
C17' C18' 1.3900 . ?
C18' O18' 1.343(9) . ?
